data_4346897
loop_
_publ_author_name
'Cai, Xu-Min'
'Meister, Teresa K.'
'P\"othig, Alexander'
'K\"uhn, Fritz E'

_publ_section_title
;
 Filling a Gap: Electrochemical Property Comparison of the Completed
 Compound Series [Mo2(DArF)n(O2C-Fc)4-n] (DArF = N,N'-Diarylformamidinate;
 O2C-Fc = Ferrocenecarboxylate).
;
_journal_issue 2
_journal_name_full 'Inorganic chemistry'
_journal_page_first 858
_journal_page_last 864
_journal_paper_doi 10.1021/acs.inorgchem.5b02329
_journal_volume 55
_journal_year 2016
_chemical_formula_moiety 'C48 H42 Fe3 Mo2 N2 O8'
_chemical_formula_sum 'C48 H42 Fe3 Mo2 N2 O8'
_chemical_formula_weight 1134.27
_space_group_IT_number 2
_space_group_name_Hall '-P 1'
_space_group_name_H-M_alt 'P -1'
_symmetry_cell_setting triclinic
_symmetry_Int_Tables_number 2
_symmetry_space_group_name_Hall '-P 1'
_symmetry_space_group_name_H-M 'P -1'
_atom_sites_solution_hydrogens geom
_cell_angle_alpha 106.699(2)
_cell_angle_beta 107.665(2)
_cell_angle_gamma 92.419(3)
_cell_formula_units_Z 2
_cell_length_a 11.5238(9)
_cell_length_b 13.0164(9)
_cell_length_c 15.4293(13)
_cell_measurement_reflns_used 9793
_cell_measurement_temperature 123
_cell_measurement_theta_max 25.3855
_cell_measurement_theta_min 2.6663
_cell_volume 2090.9(3)
_computing_cell_refinement 'SAINT (Bruker, 2012)'
_computing_data_collection 'APEX II Control Software (Bruker, 2013)'
_computing_data_reduction 'SAINT (Bruker, 2012)'
_computing_molecular_graphics 'PLATON (Spek, 2011)'
_computing_publication_material 'PLATON (Spek, 2011), enCIFer (Allen, 2014)'
_computing_structure_refinement 'SHELXL2014 (Sheldrick, 2014), SHELXLE (Huebschle, 2011)'
_computing_structure_solution 'SHELXS97 (Sheldrick, 1997)'
_diffrn_ambient_temperature 123
_diffrn_detector ' CCD plate '
_diffrn_detector_area_resol_mean 16
_diffrn_measured_fraction_theta_full 0.998
_diffrn_measured_fraction_theta_max 0.996
_diffrn_measurement_device ' \k-geometry diffractometer '
_diffrn_measurement_device_type ' Bruker APEX-II CCD '
_diffrn_measurement_method ' phi- and omega-rotation '
_diffrn_radiation_monochromator 'MONTEL optic'
_diffrn_radiation_probe x-ray
_diffrn_radiation_source 'rotating anode FR591'
_diffrn_radiation_type MoK\a
_diffrn_radiation_wavelength 0.71073
_diffrn_reflns_av_R_equivalents 0.0324
_diffrn_reflns_av_unetI/netI 0.0220
_diffrn_reflns_limit_h_max 13
_diffrn_reflns_limit_h_min -13
_diffrn_reflns_limit_k_max 15
_diffrn_reflns_limit_k_min -15
_diffrn_reflns_limit_l_max 18
_diffrn_reflns_limit_l_min -18
_diffrn_reflns_number 48420
_diffrn_reflns_reduction_process
;
;
_diffrn_reflns_theta_full 25.24
_diffrn_reflns_theta_max 25.38
_diffrn_reflns_theta_min 1.83
_exptl_absorpt_coefficient_mu 1.659
_exptl_absorpt_correction_T_max 0.7452
_exptl_absorpt_correction_T_min 0.6790
_exptl_absorpt_correction_type multi-scan
_exptl_absorpt_process_details 'SADABS, Bruker, 2008b'
_exptl_crystal_colour red-orange
_exptl_crystal_density_diffrn 1.802
_exptl_crystal_density_method 'Not Measured'
_exptl_crystal_description fragment
_exptl_crystal_F_000 1140
_exptl_crystal_size_max 0.293
_exptl_crystal_size_mid 0.150
_exptl_crystal_size_min 0.131
_refine_diff_density_max 0.858
_refine_diff_density_min -0.734
_refine_diff_density_rms 0.078
_refine_ls_extinction_method none
_refine_ls_goodness_of_fit_ref 1.100
_refine_ls_hydrogen_treatment constr
_refine_ls_matrix_type full
_refine_ls_number_parameters 616
_refine_ls_number_reflns 7668
_refine_ls_number_restraints 70
_refine_ls_restrained_S_all 1.098
_refine_ls_R_factor_all 0.0281
_refine_ls_R_factor_gt 0.0253
_refine_ls_shift/su_max 0.002
_refine_ls_shift/su_mean 0.000
_refine_ls_structure_factor_coef Fsqd
_refine_ls_weighting_details 'W=1/[\S^2^(FO^2^)+(0.0210P)^2^+3.6851P] WHERE P=(FO^2^+2FC^2^)/3'
_refine_ls_weighting_scheme calc
_refine_ls_wR_factor_gt 0.0620
_refine_ls_wR_factor_ref 0.0635
_reflns_number_gt 7134
_reflns_number_total 7668
_reflns_threshold_expression I>2\s(I)
_cod_data_source_file ic5b02329_si_002.cif
_cod_data_source_block 2b
_cod_database_code 4346897

loop_
_space_group_symop_id
_space_group_symop_operation_xyz
1 x,y,z
2 -x,-y,-z

loop_
_atom_site_label
_atom_site_type_symbol
_atom_site_fract_x
_atom_site_fract_y
_atom_site_fract_z
_atom_site_U_iso_or_equiv
_atom_site_adp_type
_atom_site_occupancy
_atom_site_site_symmetry_order
_atom_site_calc_flag
_atom_site_refinement_flags_posn
_atom_site_refinement_flags_adp
_atom_site_refinement_flags_occupancy
_atom_site_disorder_assembly
_atom_site_disorder_group
Mo1 Mo 0.85256(2) 0.98917(2) 0.69088(2) 0.01293(6) Uani 1 1 d . . . . .
Mo2 Mo 0.99341(2) 0.97231(2) 0.63110(2) 0.01334(6) Uani 1 1 d . . . . .
Fe1 Fe 0.53794(3) 0.82397(3) 0.32136(3) 0.01815(9) Uani 1 1 d . . . . .
Fe2 Fe 1.23783(3) 0.91176(3) 0.98720(3) 0.01800(9) Uani 1 1 d . . . . .
Fe3 Fe 1.14283(4) 1.40247(3) 0.86871(3) 0.02578(10) Uani 1 1 d . . . . .
O1 O 0.72105(15) 0.98478(14) 0.56067(12) 0.0160(4) Uani 1 1 d . . . . .
O2 O 0.86978(16) 0.96385(15) 0.49481(12) 0.0173(4) Uani 1 1 d . . . . .
O3 O 0.88271(16) 1.16042(14) 0.73288(13) 0.0173(4) Uani 1 1 d . . . . .
O4 O 1.03085(16) 1.14372(15) 0.66656(12) 0.0167(4) Uani 1 1 d . . . . .
O5 O 0.97582(15) 1.00699(15) 0.82885(12) 0.0167(4) Uani 1 1 d . . . . .
O6 O 1.12569(15) 0.99057(15) 0.76401(12) 0.0166(4) Uani 1 1 d . . . . .
O7 O 0.44519(19) 0.66299(18) 0.77486(15) 0.0314(5) Uani 1 1 d . . . . .
O8 O 1.2820(2) 0.51065(18) 0.48566(17) 0.0381(5) Uani 1 1 d . . . . .
N1 N 0.8122(2) 0.82121(18) 0.66088(15) 0.0177(5) Uani 1 1 d . . . . .
N2 N 0.9728(2) 0.80086(18) 0.60176(15) 0.0183(5) Uani 1 1 d . . . . .
C1 C 0.7575(2) 0.9696(2) 0.48837(18) 0.0174(5) Uani 1 1 d . . . . .
C2 C 0.9702(2) 1.2011(2) 0.71391(18) 0.0175(5) Uani 1 1 d . . . . .
C3 C 1.0892(2) 1.0075(2) 0.83599(17) 0.0156(5) Uani 1 1 d . . . . .
C4 C 0.8828(2) 0.7579(2) 0.62299(18) 0.0190(5) Uani 1 1 d . . . . .
H4 H 0.8690 0.6819 0.6110 0.023 Uiso 1 1 calc R U . . .
C5 C 0.6667(2) 0.9573(2) 0.39483(19) 0.0206(6) Uani 1 1 d . . . . .
C6 C 0.5449(3) 0.9853(2) 0.3792(2) 0.0245(6) Uani 1 1 d . . . . .
H6 H 0.5094 1.0219 0.4298 0.029 Uiso 1 1 calc R U . . .
C7 C 0.4850(3) 0.9536(2) 0.2786(2) 0.0290(7) Uani 1 1 d . . . . .
H7 H 0.3985 0.9625 0.2459 0.035 Uiso 1 1 calc R U . . .
C8 C 0.5660(3) 0.9052(3) 0.2324(2) 0.0302(7) Uani 1 1 d . . . . .
H8 H 0.5466 0.8736 0.1615 0.036 Uiso 1 1 calc R U . . .
C9 C 0.6793(3) 0.9059(3) 0.3034(2) 0.0267(7) Uani 1 1 d . . . . .
H9 H 0.7537 0.8763 0.2915 0.032 Uiso 1 1 calc R U . . .
C10 C 0.4506(3) 0.6711(2) 0.2418(2) 0.0304(7) Uani 1 1 d . . . . .
H10 H 0.4236 0.6403 0.1704 0.037 Uiso 1 1 calc R U . . .
C11 C 0.3803(3) 0.7262(2) 0.2957(2) 0.0282(7) Uani 1 1 d . . . . .
H11 H 0.2946 0.7414 0.2691 0.034 Uiso 1 1 calc R U . . .
C12 C 0.4524(3) 0.7579(3) 0.3942(2) 0.0310(7) Uani 1 1 d . . . . .
H12 H 0.4264 0.7986 0.4492 0.037 Uiso 1 1 calc R U . . .
C13 C 0.5673(3) 0.7210(3) 0.4007(2) 0.0319(7) Uani 1 1 d . . . . .
H13 H 0.6371 0.7317 0.4612 0.038 Uiso 1 1 calc R U . . .
C14 C 0.5674(3) 0.6675(3) 0.3066(2) 0.0350(7) Uani 1 1 d . . . . .
H14 H 0.6367 0.6335 0.2891 0.042 Uiso 1 1 calc R U . . .
C15 C 1.0031(2) 1.3191(2) 0.7469(2) 0.0244(6) Uani 1 1 d . . . . .
C16 C 0.9583(3) 1.3953(3) 0.8115(3) 0.0465(10) Uani 1 1 d . . . . .
H16 H 0.8956 1.3780 0.8399 0.056 Uiso 1 1 calc R U . . .
C17 C 1.0168(3) 1.4993(3) 0.8273(3) 0.0550(11) Uani 1 1 d . . . . .
H17 H 1.0036 1.5686 0.8697 0.066 Uiso 1 1 calc R U . . .
C18 C 1.0993(3) 1.4889(3) 0.7748(3) 0.0406(9) Uani 1 1 d . . . . .
H18 H 1.1544 1.5497 0.7739 0.049 Uiso 1 1 calc R U . . .
C19 C 1.0923(3) 1.3776(2) 0.7249(2) 0.0273(6) Uani 1 1 d . . . . .
H19 H 1.1403 1.3459 0.6820 0.033 Uiso 1 1 calc R U . . .
C20 C 1.1881(19) 1.3079(10) 0.9428(9) 0.049(4) Uani 0.356(11) 1 d D U P A 1
H20 H 1.1493 1.2309 0.9224 0.059 Uiso 0.356(11) 1 calc R U P A 1
C21 C 1.2882(17) 1.3424(13) 0.9166(9) 0.052(4) Uani 0.356(11) 1 d D U P A 1
H21 H 1.3351 1.2964 0.8793 0.063 Uiso 0.356(11) 1 calc R U P A 1
C22 C 1.308(2) 1.4566(15) 0.957(2) 0.058(6) Uani 0.356(11) 1 d D U P A 1
H22 H 1.3689 1.5071 0.9499 0.069 Uiso 0.356(11) 1 calc R U P A 1
C23 C 1.2182(13) 1.4892(10) 1.0032(9) 0.044(3) Uani 0.356(11) 1 d D U P A 1
H23 H 1.2068 1.5656 1.0325 0.053 Uiso 0.356(11) 1 calc R U P A 1
C24 C 1.1450(13) 1.3963(11) 0.9947(7) 0.048(3) Uani 0.356(11) 1 d D U P A 1
H24 H 1.0726 1.3935 1.0173 0.057 Uiso 0.356(11) 1 calc R U P A 1
C20A C 1.2525(5) 1.2910(4) 0.9170(4) 0.0244(15) Uani 0.644(11) 1 d D U P A 2
H20A H 1.2451 1.2123 0.8814 0.029 Uiso 0.644(11) 1 calc R U P A 2
C21A C 1.3282(5) 1.3764(5) 0.9119(4) 0.0238(14) Uani 0.644(11) 1 d D U P A 2
H21A H 1.3836 1.3684 0.8722 0.029 Uiso 0.644(11) 1 calc R U P A 2
C22A C 1.3120(9) 1.4750(6) 0.9731(9) 0.0242(18) Uani 0.644(11) 1 d D U P A 2
H22A H 1.3552 1.5486 0.9854 0.029 Uiso 0.644(11) 1 calc R U P A 2
C23A C 1.2283(6) 1.4499(6) 1.0173(4) 0.0281(15) Uani 0.644(11) 1 d D U P A 2
H23A H 1.2013 1.5032 1.0659 0.034 Uiso 0.644(11) 1 calc R U P A 2
C24A C 1.1903(6) 1.3366(6) 0.9822(5) 0.0296(17) Uani 0.644(11) 1 d D U P A 2
H24A H 1.1321 1.2959 1.0014 0.036 Uiso 0.644(11) 1 calc R U P A 2
C25 C 1.1833(2) 1.0303(2) 0.93055(18) 0.0167(5) Uani 1 1 d . . . . .
C26 C 1.1658(2) 1.0523(2) 1.02132(18) 0.0181(5) Uani 1 1 d . . . . .
H26 H 1.0860 1.0603 1.0339 0.022 Uiso 1 1 calc R U . . .
C27 C 1.2830(3) 1.0613(2) 1.09061(19) 0.0215(6) Uani 1 1 d . . . . .
H27 H 1.2995 1.0748 1.1607 0.026 Uiso 1 1 calc R U . . .
C28 C 1.3718(3) 1.0453(2) 1.04378(19) 0.0226(6) Uani 1 1 d . . . . .
H28 H 1.4616 1.0456 1.0750 0.027 Uiso 1 1 calc R U . . .
C29 C 1.3110(2) 1.0256(2) 0.94415(19) 0.0211(6) Uani 1 1 d . . . . .
H29 H 1.3505 1.0117 0.8932 0.025 Uiso 1 1 calc R U . . .
C30 C 1.2411(3) 0.7658(2) 0.8954(2) 0.0340(7) Uani 1 1 d . . . . .
H30 H 1.2688 0.7537 0.8382 0.041 Uiso 1 1 calc R U . . .
C31 C 1.1210(3) 0.7771(2) 0.8962(2) 0.0351(8) Uani 1 1 d . . . . .
H31 H 1.0478 0.7739 0.8399 0.042 Uiso 1 1 calc R U . . .
C32 C 1.1219(3) 0.7930(3) 0.9918(3) 0.0415(9) Uani 1 1 d . . . . .
H32 H 1.0495 0.8035 1.0147 0.050 Uiso 1 1 calc R U . . .
C33 C 1.2433(4) 0.7911(3) 1.0485(2) 0.0401(9) Uani 1 1 d . . . . .
H33 H 1.2724 0.8009 1.1187 0.048 Uiso 1 1 calc R U . . .
C34 C 1.3161(3) 0.7742(2) 0.9889(2) 0.0360(8) Uani 1 1 d . . . . .
H34 H 1.4063 0.7701 1.0096 0.043 Uiso 1 1 calc R U . . .
C35 C 0.7199(2) 0.7724(2) 0.68704(18) 0.0183(5) Uani 1 1 d . . . . .
C36 C 0.5999(2) 0.7933(2) 0.65503(19) 0.0210(6) Uani 1 1 d . . . . .
H36 H 0.5794 0.8346 0.6121 0.025 Uiso 1 1 calc R U . . .
C37 C 0.5102(3) 0.7553(2) 0.68460(19) 0.0244(6) Uani 1 1 d . . . . .
H37 H 0.4285 0.7704 0.6621 0.029 Uiso 1 1 calc R U . . .
C38 C 0.5391(3) 0.6948(2) 0.74720(19) 0.0235(6) Uani 1 1 d . . . . .
C39 C 0.6583(3) 0.6721(2) 0.7785(2) 0.0246(6) Uani 1 1 d . . . . .
H39 H 0.6784 0.6297 0.8204 0.030 Uiso 1 1 calc R U . . .
C40 C 0.7480(3) 0.7110(2) 0.74873(19) 0.0220(6) Uani 1 1 d . . . . .
H40 H 0.8296 0.6955 0.7708 0.026 Uiso 1 1 calc R U . . .
C41 C 0.4761(3) 0.6105(3) 0.8453(3) 0.0374(8) Uani 1 1 d . . . . .
H41A H 0.4020 0.5906 0.8588 0.056 Uiso 1 1 calc R U . . .
H41B H 0.5365 0.6595 0.9041 0.056 Uiso 1 1 calc R U . . .
H41C H 0.5112 0.5451 0.8220 0.056 Uiso 1 1 calc R U . . .
C42 C 1.0547(2) 0.7296(2) 0.57293(18) 0.0206(6) Uani 1 1 d . . . . .
C43 C 1.0817(3) 0.6426(3) 0.6082(2) 0.0311(7) Uani 1 1 d . . . . .
H43 H 1.0473 0.6320 0.6542 0.037 Uiso 1 1 calc R U . . .
C44 C 1.1575(3) 0.5721(3) 0.5775(2) 0.0358(8) Uani 1 1 d . . . . .
H44 H 1.1730 0.5123 0.6010 0.043 Uiso 1 1 calc R U . . .
C45 C 1.2106(3) 0.5880(2) 0.5129(2) 0.0292(7) Uani 1 1 d . . . . .
C46 C 1.1895(3) 0.6762(3) 0.4805(2) 0.0270(6) Uani 1 1 d . . . . .
H46 H 1.2284 0.6889 0.4377 0.032 Uiso 1 1 calc R U . . .
C47 C 1.1113(3) 0.7464(2) 0.51044(19) 0.0239(6) Uani 1 1 d . . . . .
H47 H 1.0969 0.8067 0.4875 0.029 Uiso 1 1 calc R U . . .
C48 C 1.3526(3) 0.5322(3) 0.4321(3) 0.0378(8) Uani 1 1 d . . . . .
H48A H 1.4013 0.4733 0.4189 0.057 Uiso 1 1 calc R U . . .
H48B H 1.4079 0.6006 0.4683 0.057 Uiso 1 1 calc R U . . .
H48C H 1.2983 0.5378 0.3715 0.057 Uiso 1 1 calc R U . . .

loop_
_atom_site_aniso_label
_atom_site_aniso_U_11
_atom_site_aniso_U_22
_atom_site_aniso_U_33
_atom_site_aniso_U_23
_atom_site_aniso_U_13
_atom_site_aniso_U_12
Mo1 0.01107(11) 0.01446(12) 0.01155(11) 0.00347(9) 0.00195(8) 0.00164(8)
Mo2 0.01155(11) 0.01624(12) 0.01039(11) 0.00329(9) 0.00183(8) 0.00232(8)
Fe1 0.01395(19) 0.0212(2) 0.01540(18) 0.00551(16) -0.00008(15) -0.00051(15)
Fe2 0.0207(2) 0.0161(2) 0.01338(18) 0.00377(15) 0.00079(15) 0.00458(15)
Fe3 0.0317(2) 0.0183(2) 0.0238(2) 0.00163(17) 0.01007(18) -0.00597(17)
O1 0.0128(9) 0.0179(9) 0.0152(9) 0.0055(7) 0.0016(7) 0.0012(7)
O2 0.0142(9) 0.0205(10) 0.0138(9) 0.0042(7) 0.0014(7) -0.0004(7)
O3 0.0134(9) 0.0162(9) 0.0196(9) 0.0028(8) 0.0043(7) 0.0017(7)
O4 0.0149(9) 0.0194(10) 0.0133(9) 0.0038(7) 0.0026(7) 0.0009(7)
O5 0.0134(9) 0.0220(10) 0.0127(9) 0.0048(7) 0.0023(7) 0.0024(7)
O6 0.0135(9) 0.0229(10) 0.0125(9) 0.0058(7) 0.0024(7) 0.0043(7)
O7 0.0296(11) 0.0383(13) 0.0287(11) 0.0118(10) 0.0127(9) -0.0024(10)
O8 0.0431(14) 0.0286(12) 0.0494(14) 0.0094(11) 0.0264(12) 0.0124(10)
N1 0.0180(11) 0.0177(11) 0.0153(11) 0.0055(9) 0.0023(9) 0.0013(9)
N2 0.0202(11) 0.0181(11) 0.0141(11) 0.0039(9) 0.0029(9) 0.0052(9)
C1 0.0171(13) 0.0140(13) 0.0176(13) 0.0056(10) 0.0007(11) -0.0014(10)
C2 0.0152(13) 0.0183(14) 0.0151(12) 0.0049(11) -0.0005(10) 0.0030(11)
C3 0.0154(13) 0.0155(13) 0.0148(12) 0.0056(10) 0.0028(10) 0.0028(10)
C4 0.0230(14) 0.0156(13) 0.0146(12) 0.0041(11) 0.0014(11) 0.0023(11)
C5 0.0184(13) 0.0227(14) 0.0180(13) 0.0091(11) 0.0005(11) -0.0030(11)
C6 0.0222(14) 0.0196(14) 0.0265(15) 0.0092(12) -0.0012(12) 0.0024(11)
C7 0.0232(15) 0.0265(16) 0.0296(16) 0.0155(13) -0.0080(12) -0.0010(12)
C8 0.0287(16) 0.0401(18) 0.0158(14) 0.0134(13) -0.0033(12) -0.0111(14)
C9 0.0186(14) 0.0390(18) 0.0195(14) 0.0111(13) 0.0017(11) -0.0085(13)
C10 0.0277(16) 0.0210(15) 0.0295(16) 0.0018(13) -0.0028(13) -0.0012(12)
C11 0.0200(14) 0.0264(16) 0.0341(16) 0.0102(13) 0.0040(12) -0.0062(12)
C12 0.0314(17) 0.0320(17) 0.0307(16) 0.0137(14) 0.0093(13) -0.0058(14)
C13 0.0329(17) 0.0283(17) 0.0279(16) 0.0153(14) -0.0040(13) -0.0053(13)
C14 0.0269(16) 0.0235(16) 0.047(2) 0.0088(15) 0.0027(14) 0.0059(13)
C15 0.0162(13) 0.0195(14) 0.0316(16) 0.0060(12) 0.0018(12) 0.0008(11)
C16 0.0268(17) 0.0224(17) 0.079(3) -0.0066(17) 0.0240(18) 0.0001(14)
C17 0.0320(19) 0.0190(17) 0.094(3) -0.0031(19) 0.012(2) 0.0035(15)
C18 0.0316(18) 0.0237(17) 0.055(2) 0.0192(16) -0.0074(16) -0.0040(14)
C19 0.0253(15) 0.0265(16) 0.0242(15) 0.0127(13) -0.0038(12) -0.0028(12)
C20 0.081(9) 0.030(6) 0.021(7) 0.007(5) -0.001(6) -0.009(5)
C21 0.073(10) 0.050(7) 0.031(6) 0.024(6) 0.003(6) 0.005(6)
C22 0.066(10) 0.050(8) 0.049(13) 0.022(7) 0.004(9) -0.008(6)
C23 0.062(7) 0.029(5) 0.022(5) 0.011(4) -0.012(4) -0.015(5)
C24 0.070(7) 0.037(6) 0.021(5) 0.004(4) 0.001(5) -0.015(5)
C20A 0.026(3) 0.022(3) 0.021(3) 0.011(2) -0.001(2) 0.000(2)
C21A 0.022(3) 0.029(3) 0.019(2) 0.012(2) 0.002(2) -0.001(2)
C22A 0.022(3) 0.026(3) 0.017(3) 0.005(3) -0.001(2) -0.009(2)
C23A 0.038(3) 0.031(3) 0.016(3) 0.006(2) 0.012(2) -0.001(3)
C24A 0.035(3) 0.031(4) 0.024(4) 0.014(3) 0.007(3) -0.005(3)
C25 0.0153(13) 0.0172(13) 0.0159(13) 0.0060(11) 0.0022(10) 0.0015(10)
C26 0.0212(13) 0.0161(13) 0.0148(12) 0.0036(10) 0.0042(11) 0.0027(11)
C27 0.0272(15) 0.0185(14) 0.0125(12) 0.0030(11) -0.0006(11) 0.0024(11)
C28 0.0181(14) 0.0227(15) 0.0199(14) 0.0052(12) -0.0024(11) 0.0022(11)
C29 0.0163(13) 0.0252(15) 0.0207(14) 0.0090(12) 0.0027(11) 0.0034(11)
C30 0.046(2) 0.0205(16) 0.0255(16) -0.0019(13) 0.0064(14) 0.0065(14)
C31 0.0354(18) 0.0160(15) 0.0354(18) 0.0044(13) -0.0099(14) -0.0026(13)
C32 0.049(2) 0.0178(16) 0.065(2) 0.0142(16) 0.0295(19) 0.0018(15)
C33 0.073(3) 0.0183(16) 0.0261(16) 0.0110(13) 0.0090(17) 0.0080(16)
C34 0.0393(18) 0.0176(15) 0.0371(18) 0.0021(13) -0.0018(15) 0.0105(13)
C35 0.0215(14) 0.0148(13) 0.0146(12) 0.0010(10) 0.0044(11) -0.0010(11)
C36 0.0225(14) 0.0225(14) 0.0150(13) 0.0064(11) 0.0016(11) 0.0010(11)
C37 0.0187(14) 0.0314(16) 0.0185(14) 0.0052(12) 0.0024(11) 0.0007(12)
C38 0.0257(15) 0.0220(15) 0.0180(13) 0.0003(11) 0.0072(11) -0.0046(12)
C39 0.0322(16) 0.0198(15) 0.0233(14) 0.0094(12) 0.0086(12) 0.0034(12)
C40 0.0225(14) 0.0202(14) 0.0210(14) 0.0058(12) 0.0043(11) 0.0037(11)
C41 0.0430(19) 0.0322(18) 0.052(2) 0.0206(16) 0.0294(17) 0.0105(15)
C42 0.0203(14) 0.0219(14) 0.0153(13) 0.0027(11) 0.0025(11) 0.0058(11)
C43 0.0394(18) 0.0323(17) 0.0298(16) 0.0149(14) 0.0166(14) 0.0168(14)
C44 0.046(2) 0.0319(18) 0.0382(18) 0.0183(15) 0.0176(16) 0.0187(15)
C45 0.0290(16) 0.0261(16) 0.0278(15) 0.0036(13) 0.0067(13) 0.0096(13)
C46 0.0253(15) 0.0348(17) 0.0199(14) 0.0054(13) 0.0090(12) 0.0033(13)
C47 0.0266(15) 0.0232(15) 0.0195(14) 0.0072(12) 0.0038(12) 0.0047(12)
C48 0.0386(19) 0.0335(18) 0.0423(19) 0.0093(15) 0.0167(16) 0.0086(15)

loop_
_atom_type_symbol
_atom_type_description
_atom_type_scat_dispersion_real
_atom_type_scat_dispersion_imag
_atom_type_scat_source
C C 0.0033 0.0016 ' International Tables Vol C Tables 4.2.6.8 and 6.1.1.4'
H H 0.0000 0.0000 ' International Tables Vol C Tables 4.2.6.8 and 6.1.1.4'
Fe Fe 0.3463 0.8444 ' International Tables Vol C Tables 4.2.6.8 and 6.1.1.4'
Mo Mo -1.6832 0.6857 ' International Tables Vol C Tables 4.2.6.8 and 6.1.1.4'
N N 0.0061 0.0033 ' International Tables Vol C Tables 4.2.6.8 and 6.1.1.4'
O O 0.0106 0.0060 ' International Tables Vol C Tables 4.2.6.8 and 6.1.1.4'

loop_
_geom_angle_atom_site_label_1
_geom_angle_atom_site_label_2
_geom_angle_atom_site_label_3
_geom_angle
Mo2 Mo1 N1 92.79(6)
Mo2 Mo1 O1 92.36(5)
N1 Mo1 O1 91.91(8)
Mo2 Mo1 O5 92.17(5)
N1 Mo1 O5 91.93(8)
O1 Mo1 O5 173.91(7)
Mo2 Mo1 O3 93.41(5)
N1 Mo1 O3 173.41(8)
O1 Mo1 O3 90.07(7)
O5 Mo1 O3 85.60(7)
Mo1 Mo2 O6 91.80(5)
Mo1 Mo2 O2 91.56(5)
O6 Mo2 O2 174.98(7)
Mo1 Mo2 O4 90.44(5)
O6 Mo2 O4 86.29(7)
O2 Mo2 O4 89.97(7)
Mo1 Mo2 N2 92.70(6)
O6 Mo2 N2 89.63(8)
O2 Mo2 N2 93.93(8)
O4 Mo2 N2 174.93(7)
C6 Fe1 C5 41.38(11)
C6 Fe1 C12 104.26(13)
C5 Fe1 C12 119.00(12)
C6 Fe1 C13 122.98(12)
C5 Fe1 C13 107.14(11)
C12 Fe1 C13 40.62(13)
C6 Fe1 C7 41.00(12)
C5 Fe1 C7 68.72(11)
C12 Fe1 C7 122.86(13)
C13 Fe1 C7 159.97(14)
C6 Fe1 C14 161.46(12)
C5 Fe1 C14 125.79(12)
C12 Fe1 C14 68.66(14)
C13 Fe1 C14 40.76(14)
C7 Fe1 C14 157.14(13)
C6 Fe1 C11 118.12(12)
C5 Fe1 C11 154.07(12)
C12 Fe1 C11 40.82(12)
C13 Fe1 C11 68.30(12)
C7 Fe1 C11 106.38(12)
C14 Fe1 C11 68.42(13)
C6 Fe1 C10 154.19(12)
C5 Fe1 C10 163.87(12)
C12 Fe1 C10 68.48(13)
C13 Fe1 C10 68.45(12)
C7 Fe1 C10 120.83(12)
C14 Fe1 C10 40.89(12)
C11 Fe1 C10 40.36(13)
C6 Fe1 C9 69.64(13)
C5 Fe1 C9 41.16(11)
C12 Fe1 C9 155.77(12)
C13 Fe1 C9 121.99(13)
C7 Fe1 C9 68.63(13)
C14 Fe1 C9 109.41(14)
C11 Fe1 C9 162.81(12)
C10 Fe1 C9 126.90(13)
C6 Fe1 C8 68.82(13)
C5 Fe1 C8 68.61(11)
C12 Fe1 C8 160.47(13)
C13 Fe1 C8 158.28(14)
C7 Fe1 C8 40.25(13)
C14 Fe1 C8 123.32(14)
C11 Fe1 C8 125.00(12)
C10 Fe1 C8 109.38(13)
C9 Fe1 C8 40.81(11)
C25 Fe2 C31 104.69(12)
C25 Fe2 C30 117.35(12)
C31 Fe2 C30 40.48(14)
C25 Fe2 C32 124.58(13)
C31 Fe2 C32 41.18(15)
C30 Fe2 C32 68.43(14)
C25 Fe2 C29 41.27(10)
C31 Fe2 C29 123.97(13)
C30 Fe2 C29 106.39(13)
C32 Fe2 C29 162.20(14)
C25 Fe2 C26 41.16(10)
C31 Fe2 C26 117.78(12)
C30 Fe2 C26 152.16(12)
C32 Fe2 C26 106.93(13)
C29 Fe2 C26 69.23(11)
C25 Fe2 C34 153.27(13)
C31 Fe2 C34 68.13(13)
C30 Fe2 C34 40.54(13)
C32 Fe2 C34 67.85(14)
C29 Fe2 C34 120.04(13)
C26 Fe2 C34 165.20(12)
C25 Fe2 C33 163.31(14)
C31 Fe2 C33 68.58(13)
C30 Fe2 C33 68.11(14)
C32 Fe2 C33 40.52(15)
C29 Fe2 C33 155.09(14)
C26 Fe2 C33 127.17(13)
C34 Fe2 C33 40.06(14)
C25 Fe2 C27 68.45(10)
C31 Fe2 C27 153.99(13)
C30 Fe2 C27 165.18(13)
C32 Fe2 C27 120.84(13)
C29 Fe2 C27 68.28(11)
C26 Fe2 C27 40.59(10)
C34 Fe2 C27 129.00(12)
C33 Fe2 C27 110.52(12)
C25 Fe2 C28 68.53(11)
C31 Fe2 C28 162.67(13)
C30 Fe2 C28 127.11(13)
C32 Fe2 C28 155.66(14)
C29 Fe2 C28 40.62(11)
C26 Fe2 C28 68.31(11)
C34 Fe2 C28 110.34(13)
C33 Fe2 C28 122.18(13)
C27 Fe2 C28 40.09(11)
C20 Fe3 C21 44.1(5)
C20 Fe3 C22 71.7(9)
C21 Fe3 C22 43.2(6)
C20 Fe3 C23 71.2(5)
C21 Fe3 C23 73.9(6)
C22 Fe3 C23 43.2(5)
C20 Fe3 C24 42.6(5)
C21 Fe3 C24 74.4(5)
C22 Fe3 C24 72.1(8)
C23 Fe3 C24 41.8(4)
C20 Fe3 C16 113.2(6)
C21 Fe3 C16 153.2(6)
C22 Fe3 C16 158.2(6)
C23 Fe3 C16 116.5(5)
C24 Fe3 C16 96.9(5)
C20 Fe3 C15 107.6(4)
C21 Fe3 C15 122.5(5)
C22 Fe3 C15 160.2(6)
C23 Fe3 C15 156.3(4)
C24 Fe3 C15 121.4(4)
C16 Fe3 C15 41.06(13)
C20 Fe3 C19 132.1(4)
C21 Fe3 C19 113.1(4)
C22 Fe3 C19 124.5(7)
C23 Fe3 C19 153.8(4)
C24 Fe3 C19 162.5(4)
C16 Fe3 C19 69.21(15)
C15 Fe3 C19 41.10(12)
C20 Fe3 C18 172.3(5)
C21 Fe3 C18 131.9(5)
C22 Fe3 C18 109.6(8)
C23 Fe3 C18 115.1(4)
C24 Fe3 C18 145.0(5)
C16 Fe3 C18 68.50(16)
C15 Fe3 C18 68.47(12)
C19 Fe3 C18 40.69(13)
C20 Fe3 C17 145.2(7)
C21 Fe3 C17 166.3(6)
C22 Fe3 C17 123.9(7)
C23 Fe3 C17 98.7(5)
C24 Fe3 C17 108.1(5)
C16 Fe3 C17 40.50(14)
C15 Fe3 C17 68.33(13)
C19 Fe3 C17 68.53(16)
C18 Fe3 C17 40.49(17)
C16 Fe3 C22A 151.6(2)
C15 Fe3 C22A 166.3(2)
C19 Fe3 C22A 128.0(3)
C18 Fe3 C22A 108.5(3)
C17 Fe3 C22A 118.7(3)
C16 Fe3 C23A 120.6(2)
C15 Fe3 C23A 151.6(2)
C19 Fe3 C23A 167.3(2)
C18 Fe3 C23A 132.1(2)
C17 Fe3 C23A 112.8(2)
C22A Fe3 C23A 39.6(3)
C1 O1 Mo1 116.99(16)
C1 O2 Mo2 116.74(16)
C2 O3 Mo1 115.61(16)
C2 O4 Mo2 117.48(16)
C3 O5 Mo1 115.86(15)
C3 O6 Mo2 117.39(15)
C38 O7 C41 116.5(2)
C45 O8 C48 116.7(3)
C4 N1 C35 118.1(2)
C4 N1 Mo1 118.08(18)
C35 N1 Mo1 123.59(17)
C4 N2 C42 116.4(2)
C4 N2 Mo2 116.46(18)
C42 N2 Mo2 126.67(18)
O1 C1 O2 122.2(2)
O1 C1 C5 118.6(2)
O2 C1 C5 119.1(2)
O3 C2 O4 122.8(2)
O3 C2 C15 119.0(2)
O4 C2 C15 118.2(2)
O6 C3 O5 122.6(2)
O6 C3 C25 117.4(2)
O5 C3 C25 120.0(2)
N1 C4 N2 119.8(2)
N1 C4 H4 120.1
N2 C4 H4 120.1
C6 C5 C9 108.1(2)
C6 C5 C1 125.4(3)
C9 C5 C1 126.2(3)
C6 C5 Fe1 68.83(16)
C9 C5 Fe1 69.76(16)
C1 C5 Fe1 122.55(19)
C7 C6 C5 107.2(3)
C7 C6 Fe1 70.07(17)
C5 C6 Fe1 69.79(16)
C7 C6 H6 126.4
C5 C6 H6 126.4
Fe1 C6 H6 126.4
C8 C7 C6 108.9(2)
C8 C7 Fe1 70.30(17)
C6 C7 Fe1 68.93(16)
C8 C7 H7 125.5
C6 C7 H7 125.5
Fe1 C7 H7 125.5
C7 C8 C9 108.6(3)
C7 C8 Fe1 69.45(17)
C9 C8 Fe1 69.43(16)
C7 C8 H8 125.7
C9 C8 H8 125.7
Fe1 C8 H8 125.7
C8 C9 C5 107.1(3)
C8 C9 Fe1 69.75(16)
C5 C9 Fe1 69.08(15)
C8 C9 H9 126.4
C5 C9 H9 126.4
Fe1 C9 H9 126.4
C11 C10 C14 108.1(3)
C11 C10 Fe1 69.80(17)
C14 C10 Fe1 69.51(17)
C11 C10 H10 125.9
C14 C10 H10 125.9
Fe1 C10 H10 125.9
C10 C11 C12 108.3(3)
C10 C11 Fe1 69.84(17)
C12 C11 Fe1 69.38(16)
C10 C11 H11 125.8
C12 C11 H11 125.8
Fe1 C11 H11 125.8
C13 C12 C11 107.7(3)
C13 C12 Fe1 69.74(17)
C11 C12 Fe1 69.80(17)
C13 C12 H12 126.1
C11 C12 H12 126.1
Fe1 C12 H12 126.1
C12 C13 C14 108.4(3)
C12 C13 Fe1 69.64(17)
C14 C13 Fe1 69.75(18)
C12 C13 H13 125.8
C14 C13 H13 125.8
Fe1 C13 H13 125.8
C13 C14 C10 107.4(3)
C13 C14 Fe1 69.48(18)
C10 C14 Fe1 69.59(17)
C13 C14 H14 126.3
C10 C14 H14 126.3
Fe1 C14 H14 126.3
C16 C15 C19 107.9(3)
C16 C15 C2 126.2(3)
C19 C15 C2 125.8(3)
C16 C15 Fe3 69.10(19)
C19 C15 Fe3 69.52(16)
C2 C15 Fe3 123.78(19)
C17 C16 C15 107.8(3)
C17 C16 Fe3 70.3(2)
C15 C16 Fe3 69.84(17)
C17 C16 H16 126.1
C15 C16 H16 126.1
Fe3 C16 H16 126.1
C16 C17 C18 108.5(3)
C16 C17 Fe3 69.2(2)
C18 C17 Fe3 69.75(19)
C16 C17 H17 125.7
C18 C17 H17 125.7
Fe3 C17 H17 125.7
C17 C18 C19 108.5(3)
C17 C18 Fe3 69.8(2)
C19 C18 Fe3 69.60(17)
C17 C18 H18 125.8
C19 C18 H18 125.8
Fe3 C18 H18 125.8
C18 C19 C15 107.2(3)
C18 C19 Fe3 69.71(19)
C15 C19 Fe3 69.38(17)
C18 C19 H19 126.4
C15 C19 H19 126.4
Fe3 C19 H19 126.4
C24 C20 C21 111.6(11)
C24 C20 Fe3 71.2(7)
C21 C20 Fe3 68.6(8)
C24 C20 H20 124.1
C21 C20 H20 124.1
Fe3 C20 H20 124.1
C22 C21 C20 104.0(12)
C22 C21 Fe3 69.1(14)
C20 C21 Fe3 67.4(8)
C22 C21 H21 128.0
C20 C21 H21 128.0
Fe3 C21 H21 128.0
C21 C22 C23 109.5(13)
C21 C22 Fe3 67.7(11)
C23 C22 Fe3 69.2(12)
C21 C22 H22 125.1
C23 C22 H22 125.1
Fe3 C22 H22 125.1
C24 C23 C22 108.4(12)
C24 C23 Fe3 69.5(6)
C22 C23 Fe3 67.6(13)
C24 C23 H23 125.8
C22 C23 H23 125.8
Fe3 C23 H23 125.8
C23 C24 C20 106.4(11)
C23 C24 Fe3 68.7(6)
C20 C24 Fe3 66.2(7)
C23 C24 H24 126.7
C20 C24 H24 126.7
Fe3 C24 H24 126.7
C24A C20A C21A 108.1(6)
C24A C20A Fe3 70.0(4)
C21A C20A Fe3 70.3(3)
C24A C20A H20A 126.0
C21A C20A H20A 126.0
Fe3 C20A H20A 126.0
C22A C21A C20A 108.1(5)
C22A C21A Fe3 69.4(5)
C20A C21A Fe3 70.5(3)
C22A C21A H21A 125.9
C20A C21A H21A 125.9
Fe3 C21A H21A 125.9
C21A C22A C23A 107.6(6)
C21A C22A Fe3 71.2(5)
C23A C22A Fe3 70.4(5)
C21A C22A H22A 126.2
C23A C22A H22A 126.2
Fe3 C22A H22A 126.2
C24A C23A C22A 108.6(6)
C24A C23A Fe3 70.7(3)
C22A C23A Fe3 70.0(6)
C24A C23A H23A 125.7
C22A C23A H23A 125.7
Fe3 C23A H23A 125.7
C23A C24A C20A 107.6(5)
C23A C24A Fe3 69.9(4)
C20A C24A Fe3 70.7(3)
C23A C24A H24A 126.2
C20A C24A H24A 126.2
Fe3 C24A H24A 126.2
C26 C25 C29 108.4(2)
C26 C25 C3 128.0(2)
C29 C25 C3 123.4(2)
C26 C25 Fe2 70.25(15)
C29 C25 Fe2 70.17(15)
C3 C25 Fe2 122.00(18)
C27 C26 C25 107.2(2)
C27 C26 Fe2 70.44(15)
C25 C26 Fe2 68.59(15)
C27 C26 H26 126.4
C25 C26 H26 126.4
Fe2 C26 H26 126.4
C28 C27 C26 108.7(2)
C28 C27 Fe2 70.14(16)
C26 C27 Fe2 68.96(15)
C28 C27 H27 125.6
C26 C27 H27 125.6
Fe2 C27 H27 125.6
C27 C28 C29 108.3(2)
C27 C28 Fe2 69.78(16)
C29 C28 Fe2 68.76(16)
C27 C28 H28 125.8
C29 C28 H28 125.8
Fe2 C28 H28 125.8
C28 C29 C25 107.3(2)
C28 C29 Fe2 70.63(16)
C25 C29 Fe2 68.56(15)
C28 C29 H29 126.4
C25 C29 H29 126.4
Fe2 C29 H29 126.4
C31 C30 C34 108.2(3)
C31 C30 Fe2 69.61(18)
C34 C30 Fe2 70.29(17)
C31 C30 H30 125.9
C34 C30 H30 125.9
Fe2 C30 H30 125.9
C30 C31 C32 107.6(3)
C30 C31 Fe2 69.91(18)
C32 C31 Fe2 69.70(18)
C30 C31 H31 126.2
C32 C31 H31 126.2
Fe2 C31 H31 126.2
C33 C32 C31 107.8(3)
C33 C32 Fe2 70.34(19)
C31 C32 Fe2 69.12(18)
C33 C32 H32 126.1
C31 C32 H32 126.1
Fe2 C32 H32 126.1
C34 C33 C32 107.8(3)
C34 C33 Fe2 69.79(18)
C32 C33 Fe2 69.14(18)
C34 C33 H33 126.1
C32 C33 H33 126.1
Fe2 C33 H33 126.1
C33 C34 C30 108.6(3)
C33 C34 Fe2 70.16(18)
C30 C34 Fe2 69.17(17)
C33 C34 H34 125.7
C30 C34 H34 125.7
Fe2 C34 H34 125.7
C40 C35 C36 118.8(2)
C40 C35 N1 122.1(2)
C36 C35 N1 118.9(2)
C37 C36 C35 120.9(3)
C37 C36 H36 119.5
C35 C36 H36 119.5
C36 C37 C38 120.0(3)
C36 C37 H37 120.0
C38 C37 H37 120.0
O7 C38 C39 124.5(3)
O7 C38 C37 116.0(3)
C39 C38 C37 119.5(3)
C40 C39 C38 120.1(3)
C40 C39 H39 119.9
C38 C39 H39 119.9
C39 C40 C35 120.6(3)
C39 C40 H40 119.7
C35 C40 H40 119.7
O7 C41 H41A 109.5
O7 C41 H41B 109.5
H41A C41 H41B 109.5
O7 C41 H41C 109.5
H41A C41 H41C 109.5
H41B C41 H41C 109.5
C47 C42 C43 118.1(3)
C47 C42 N2 120.3(2)
C43 C42 N2 121.6(2)
C44 C43 C42 121.1(3)
C44 C43 H43 119.4
C42 C43 H43 119.4
C45 C44 C43 120.1(3)
C45 C44 H44 119.9
C43 C44 H44 119.9
C44 C45 C46 119.6(3)
C44 C45 O8 114.8(3)
C46 C45 O8 125.6(3)
C45 C46 C47 120.2(3)
C45 C46 H46 119.9
C47 C46 H46 119.9
C42 C47 C46 120.7(3)
C42 C47 H47 119.6
C46 C47 H47 119.6
O8 C48 H48A 109.5
O8 C48 H48B 109.5
H48A C48 H48B 109.5
O8 C48 H48C 109.5
H48A C48 H48C 109.5
H48B C48 H48C 109.5

loop_
_geom_bond_atom_site_label_1
_geom_bond_atom_site_label_2
_geom_bond_distance
Mo1 Mo2 2.0871(3)
Mo1 N1 2.100(2)
Mo1 O1 2.1012(17)
Mo1 O5 2.1110(17)
Mo1 O3 2.1159(18)
Mo2 O6 2.0923(17)
Mo2 O2 2.1212(17)
Mo2 O4 2.1301(18)
Mo2 N2 2.133(2)
Fe1 C6 2.019(3)
Fe1 C5 2.032(3)
Fe1 C12 2.033(3)
Fe1 C13 2.034(3)
Fe1 C7 2.034(3)
Fe1 C14 2.038(3)
Fe1 C11 2.038(3)
Fe1 C10 2.039(3)
Fe1 C9 2.041(3)
Fe1 C8 2.045(3)
Fe2 C25 2.015(3)
Fe2 C31 2.023(3)
Fe2 C30 2.027(3)
Fe2 C32 2.031(3)
Fe2 C29 2.037(3)
Fe2 C26 2.037(3)
Fe2 C34 2.042(3)
Fe2 C33 2.047(3)
Fe2 C27 2.057(3)
Fe2 C28 2.062(3)
Fe3 C20 1.896(14)
Fe3 C21 1.912(15)
Fe3 C22 1.93(3)
Fe3 C23 1.952(12)
Fe3 C24 1.962(10)
Fe3 C16 2.026(4)
Fe3 C15 2.036(3)
Fe3 C19 2.038(3)
Fe3 C18 2.039(3)
Fe3 C17 2.039(4)
Fe3 C22A 2.086(12)
Fe3 C23A 2.091(6)
O1 C1 1.274(3)
O2 C1 1.275(3)
O3 C2 1.267(3)
O4 C2 1.273(3)
O5 C3 1.277(3)
O6 C3 1.269(3)
O7 C38 1.368(3)
O7 C41 1.409(4)
O8 C45 1.380(4)
O8 C48 1.395(4)
N1 C4 1.323(3)
N1 C35 1.431(3)
N2 C4 1.326(4)
N2 C42 1.428(3)
C1 C5 1.462(4)
C2 C15 1.466(4)
C3 C25 1.469(3)
C4 H4 0.9500
C5 C6 1.431(4)
C5 C9 1.432(4)
C6 C7 1.420(4)
C6 H6 1.0000
C7 C8 1.404(5)
C7 H7 1.0000
C8 C9 1.425(4)
C8 H8 1.0000
C9 H9 1.0000
C10 C11 1.406(4)
C10 C14 1.424(4)
C10 H10 1.0000
C11 C12 1.420(4)
C11 H11 1.0000
C12 C13 1.412(5)
C12 H12 1.0000
C13 C14 1.418(5)
C13 H13 1.0000
C14 H14 1.0000
C15 C16 1.425(4)
C15 C19 1.430(4)
C16 C17 1.407(5)
C16 H16 1.0000
C17 C18 1.411(6)
C17 H17 1.0000
C18 C19 1.418(5)
C18 H18 1.0000
C19 H19 1.0000
C20 C24 1.404(16)
C20 C21 1.428(16)
C20 H20 1.0000
C21 C22 1.416(16)
C21 H21 1.0000
C22 C23 1.429(15)
C22 H22 1.0000
C23 C24 1.396(14)
C23 H23 1.0000
C24 H24 1.0000
C20A C24A 1.417(9)
C20A C21A 1.419(8)
C20A H20A 1.0000
C21A C22A 1.415(8)
C21A H21A 1.0000
C22A C23A 1.415(8)
C22A H22A 1.0000
C23A C24A 1.414(9)
C23A H23A 1.0000
C24A H24A 1.0000
C25 C26 1.425(4)
C25 C29 1.428(4)
C26 C27 1.420(4)
C26 H26 1.0000
C27 C28 1.412(4)
C27 H27 1.0000
C28 C29 1.423(4)
C28 H28 1.0000
C29 H29 1.0000
C30 C31 1.401(5)
C30 C34 1.410(4)
C30 H30 1.0000
C31 C32 1.426(5)
C31 H31 1.0000
C32 C33 1.412(5)
C32 H32 1.0000
C33 C34 1.400(5)
C33 H33 1.0000
C34 H34 1.0000
C35 C40 1.386(4)
C35 C36 1.388(4)
C36 C37 1.377(4)
C36 H36 0.9500
C37 C38 1.388(4)
C37 H37 0.9500
C38 C39 1.386(4)
C39 C40 1.383(4)
C39 H39 0.9500
C40 H40 0.9500
C41 H41A 0.9800
C41 H41B 0.9800
C41 H41C 0.9800
C42 C47 1.377(4)
C42 C43 1.399(4)
C43 C44 1.378(4)
C43 H43 0.9500
C44 C45 1.374(4)
C44 H44 0.9500
C45 C46 1.380(4)
C46 C47 1.393(4)
C46 H46 0.9500
C47 H47 0.9500
C48 H48A 0.9800
C48 H48B 0.9800
C48 H48C 0.9800

loop_
_geom_torsion_atom_site_label_1
_geom_torsion_atom_site_label_2
_geom_torsion_atom_site_label_3
_geom_torsion_atom_site_label_4
_geom_torsion
Mo1 O1 C1 O2 -4.2(3)
Mo1 O1 C1 C5 175.11(18)
Mo2 O2 C1 O1 3.2(3)
Mo2 O2 C1 C5 -176.11(18)
Mo1 O3 C2 O4 5.0(3)
Mo1 O3 C2 C15 -175.52(18)
Mo2 O4 C2 O3 -6.3(3)
Mo2 O4 C2 C15 174.17(18)
Mo2 O6 C3 O5 4.4(3)
Mo2 O6 C3 C25 -174.51(17)
Mo1 O5 C3 O6 -5.0(3)
Mo1 O5 C3 C25 173.92(18)
C35 N1 C4 N2 -177.0(2)
Mo1 N1 C4 N2 -2.6(3)
C42 N2 C4 N1 172.1(2)
Mo2 N2 C4 N1 -0.5(3)
O1 C1 C5 C6 15.5(4)
O2 C1 C5 C6 -165.2(3)
O1 C1 C5 C9 -158.0(3)
O2 C1 C5 C9 21.3(4)
O1 C1 C5 Fe1 -70.4(3)
O2 C1 C5 Fe1 109.0(3)
C9 C5 C6 C7 -1.5(3)
C1 C5 C6 C7 -176.0(3)
Fe1 C5 C6 C7 -60.4(2)
C9 C5 C6 Fe1 58.8(2)
C1 C5 C6 Fe1 -115.6(3)
C5 C6 C7 C8 1.1(3)
Fe1 C6 C7 C8 -59.1(2)
C5 C6 C7 Fe1 60.20(19)
C6 C7 C8 C9 -0.3(3)
Fe1 C7 C8 C9 -58.5(2)
C6 C7 C8 Fe1 58.3(2)
C7 C8 C9 C5 -0.7(3)
Fe1 C8 C9 C5 -59.2(2)
C7 C8 C9 Fe1 58.5(2)
C6 C5 C9 C8 1.4(3)
C1 C5 C9 C8 175.8(3)
Fe1 C5 C9 C8 59.6(2)
C6 C5 C9 Fe1 -58.27(19)
C1 C5 C9 Fe1 116.2(3)
C14 C10 C11 C12 0.3(4)
Fe1 C10 C11 C12 -58.9(2)
C14 C10 C11 Fe1 59.1(2)
C10 C11 C12 C13 -0.5(3)
Fe1 C11 C12 C13 -59.7(2)
C10 C11 C12 Fe1 59.2(2)
C11 C12 C13 C14 0.6(3)
Fe1 C12 C13 C14 -59.2(2)
C11 C12 C13 Fe1 59.7(2)
C12 C13 C14 C10 -0.4(4)
Fe1 C13 C14 C10 -59.5(2)
C12 C13 C14 Fe1 59.1(2)
C11 C10 C14 C13 0.1(4)
Fe1 C10 C14 C13 59.4(2)
C11 C10 C14 Fe1 -59.3(2)
O3 C2 C15 C16 9.9(4)
O4 C2 C15 C16 -170.6(3)
O3 C2 C15 C19 -174.6(3)
O4 C2 C15 C19 4.9(4)
O3 C2 C15 Fe3 97.4(3)
O4 C2 C15 Fe3 -83.0(3)
C19 C15 C16 C17 1.4(4)
C2 C15 C16 C17 177.5(3)
Fe3 C15 C16 C17 60.3(3)
C19 C15 C16 Fe3 -58.9(2)
C2 C15 C16 Fe3 117.3(3)
C15 C16 C17 C18 -1.2(5)
Fe3 C16 C17 C18 58.8(3)
C15 C16 C17 Fe3 -60.0(3)
C16 C17 C18 C19 0.5(4)
Fe3 C17 C18 C19 59.0(2)
C16 C17 C18 Fe3 -58.5(3)
C17 C18 C19 C15 0.4(4)
Fe3 C18 C19 C15 59.5(2)
C17 C18 C19 Fe3 -59.1(3)
C16 C15 C19 C18 -1.1(3)
C2 C15 C19 C18 -177.2(3)
Fe3 C15 C19 C18 -59.7(2)
C16 C15 C19 Fe3 58.6(2)
C2 C15 C19 Fe3 -117.5(3)
C21 Fe3 C20 C24 123.5(10)
C22 Fe3 C20 C24 83.1(8)
C23 Fe3 C20 C24 37.5(7)
C16 Fe3 C20 C24 -74.1(8)
C15 Fe3 C20 C24 -117.6(7)
C19 Fe3 C20 C24 -156.5(6)
C17 Fe3 C20 C24 -40.5(12)
C22 Fe3 C20 C21 -40.4(7)
C23 Fe3 C20 C21 -86.0(8)
C24 Fe3 C20 C21 -123.5(10)
C16 Fe3 C20 C21 162.4(7)
C15 Fe3 C20 C21 118.9(7)
C19 Fe3 C20 C21 80.1(8)
C17 Fe3 C20 C21 -164.0(8)
C24 C20 C21 C22 2(2)
Fe3 C20 C21 C22 59.8(16)
C24 C20 C21 Fe3 -58.1(10)
C20 C21 C22 C23 -2(3)
Fe3 C21 C22 C23 56.4(19)
C20 C21 C22 Fe3 -58.7(11)
C21 C22 C23 C24 2(3)
Fe3 C22 C23 C24 57.6(12)
C21 C22 C23 Fe3 -55.5(18)
C22 C23 C24 C20 -1(2)
Fe3 C23 C24 C20 55.5(8)
C22 C23 C24 Fe3 -56.5(17)
C21 C20 C24 C23 -0.4(15)
Fe3 C20 C24 C23 -57.1(9)
C21 C20 C24 Fe3 56.6(10)
C24A C20A C21A C22A -0.6(8)
Fe3 C20A C21A C22A 59.4(6)
C24A C20A C21A Fe3 -60.0(4)
C20A C21A C22A C23A 1.2(11)
Fe3 C21A C22A C23A 61.3(7)
C20A C21A C22A Fe3 -60.1(5)
C21A C22A C23A C24A -1.4(11)
Fe3 C22A C23A C24A 60.5(5)
C21A C22A C23A Fe3 -61.8(7)
C22A C23A C24A C20A 1.0(9)
Fe3 C23A C24A C20A 61.0(4)
C22A C23A C24A Fe3 -60.0(7)
C21A C20A C24A C23A -0.2(7)
Fe3 C20A C24A C23A -60.4(5)
C21A C20A C24A Fe3 60.2(4)
O6 C3 C25 C26 179.6(2)
O5 C3 C25 C26 0.7(4)
O6 C3 C25 C29 -5.2(4)
O5 C3 C25 C29 175.9(2)
O6 C3 C25 Fe2 -91.4(3)
O5 C3 C25 Fe2 89.7(3)
C29 C25 C26 C27 0.1(3)
C3 C25 C26 C27 175.8(3)
Fe2 C25 C26 C27 60.12(19)
C29 C25 C26 Fe2 -60.02(19)
C3 C25 C26 Fe2 115.7(3)
C25 C26 C27 C28 0.1(3)
Fe2 C26 C27 C28 59.0(2)
C25 C26 C27 Fe2 -58.95(18)
C26 C27 C28 C29 -0.2(3)
Fe2 C27 C28 C29 58.08(19)
C26 C27 C28 Fe2 -58.30(19)
C27 C28 C29 C25 0.3(3)
Fe2 C28 C29 C25 58.99(19)
C27 C28 C29 Fe2 -58.7(2)
C26 C25 C29 C28 -0.2(3)
C3 C25 C29 C28 -176.2(2)
Fe2 C25 C29 C28 -60.30(19)
C26 C25 C29 Fe2 60.07(18)
C3 C25 C29 Fe2 -115.9(3)
C34 C30 C31 C32 0.2(4)
Fe2 C30 C31 C32 -59.7(2)
C34 C30 C31 Fe2 59.9(2)
C30 C31 C32 C33 -0.1(4)
Fe2 C31 C32 C33 -60.0(2)
C30 C31 C32 Fe2 59.9(2)
C31 C32 C33 C34 -0.1(4)
Fe2 C32 C33 C34 -59.3(2)
C31 C32 C33 Fe2 59.2(2)
C32 C33 C34 C30 0.2(4)
Fe2 C33 C34 C30 -58.7(2)
C32 C33 C34 Fe2 58.9(2)
C31 C30 C34 C33 -0.2(4)
Fe2 C30 C34 C33 59.3(2)
C31 C30 C34 Fe2 -59.5(2)
C4 N1 C35 C40 55.5(3)
Mo1 N1 C35 C40 -118.7(2)
C4 N1 C35 C36 -129.1(3)
Mo1 N1 C35 C36 56.7(3)
C40 C35 C36 C37 0.8(4)
N1 C35 C36 C37 -174.8(2)
C35 C36 C37 C38 -0.1(4)
C41 O7 C38 C39 4.8(4)
C41 O7 C38 C37 -174.2(3)
C36 C37 C38 O7 178.2(3)
C36 C37 C38 C39 -0.9(4)
O7 C38 C39 C40 -177.9(3)
C37 C38 C39 C40 1.1(4)
C38 C39 C40 C35 -0.4(4)
C36 C35 C40 C39 -0.5(4)
N1 C35 C40 C39 174.9(2)
C4 N2 C42 C47 150.2(3)
Mo2 N2 C42 C47 -38.1(3)
C4 N2 C42 C43 -31.1(4)
Mo2 N2 C42 C43 140.6(2)
C47 C42 C43 C44 -3.6(5)
N2 C42 C43 C44 177.7(3)
C42 C43 C44 C45 1.7(5)
C43 C44 C45 C46 1.2(5)
C43 C44 C45 O8 -178.4(3)
C48 O8 C45 C44 -170.4(3)
C48 O8 C45 C46 9.9(5)
C44 C45 C46 C47 -2.3(5)
O8 C45 C46 C47 177.3(3)
C43 C42 C47 C46 2.5(4)
N2 C42 C47 C46 -178.8(3)
C45 C46 C47 C42 0.4(4)
